data_1559365
loop_
_publ_author_name
'Chen, Chao'
'Shi, Chen'
'Yang, Yaxi'
'Zhou, Bing'

_publ_section_title
;
 Rh(iii)-catalyzed tandem annulative redox-neutral arylation/amidation of
 aromatic tethered alkenes
;
_journal_name_full 'Chemical Science'
_journal_paper_doi 10.1039/D0SC04007J
_journal_year 2020
_chemical_formula_moiety 'C26 H24 N3 O4, C2 H F3 O2, C2 F3 O2'
_chemical_formula_sum 'C30 H25 F6 N3 O8'
_chemical_formula_weight 669.53
_space_group_crystal_system orthorhombic
_space_group_IT_number 61
_space_group_name_Hall '-P 2ac 2ab'
_space_group_name_H-M_alt 'P b c a'
_atom_sites_solution_hydrogens mixed
_atom_sites_solution_primary dual
_audit_creation_date 2020-06-04
_audit_creation_method
;
Olex2 1.2
(compiled 2018.05.29 svn.r3508 for OlexSys, GUI svn.r5506)
;
_audit_update_record
;
2020-07-06 deposited with the CCDC.	2020-09-29 downloaded from the CCDC.
;
_cell_angle_alpha 90
_cell_angle_beta 90
_cell_angle_gamma 90
_cell_formula_units_Z 8
_cell_length_a 19.2120(5)
_cell_length_b 15.4949(5)
_cell_length_c 20.0978(5)
_cell_measurement_reflns_used 8113
_cell_measurement_temperature 170(2)
_cell_measurement_theta_max 25.89
_cell_measurement_theta_min 2.49
_cell_volume 5982.9(3)
_computing_cell_refinement 'SAINT V8.40A (?, 2016)'
_computing_data_reduction 'SAINT V8.40A (?, 2016)'
_computing_molecular_graphics 'Olex2 (Dolomanov et al., 2009)'
_computing_publication_material 'Olex2 (Dolomanov et al., 2009)'
_computing_structure_refinement 'ShelXL (Sheldrick, 2015)'
_computing_structure_solution 'ShelXT (Sheldrick, 2015)'
_diffrn_ambient_temperature 170.0
_diffrn_measured_fraction_theta_full 0.984
_diffrn_measured_fraction_theta_max 0.981
_diffrn_measurement_device_type 'Bruker APEX-II CCD'
_diffrn_measurement_method '\f and \w scans'
_diffrn_radiation_type MoK\a
_diffrn_radiation_wavelength 0.71073
_diffrn_reflns_av_R_equivalents 0.0581
_diffrn_reflns_av_unetI/netI 0.0369
_diffrn_reflns_Laue_measured_fraction_full 0.984
_diffrn_reflns_Laue_measured_fraction_max 0.981
_diffrn_reflns_limit_h_max 24
_diffrn_reflns_limit_h_min -20
_diffrn_reflns_limit_k_max 15
_diffrn_reflns_limit_k_min -18
_diffrn_reflns_limit_l_max 25
_diffrn_reflns_limit_l_min -25
_diffrn_reflns_number 40460
_diffrn_reflns_point_group_measured_fraction_full 0.984
_diffrn_reflns_point_group_measured_fraction_max 0.981
_diffrn_reflns_theta_full 25.242
_diffrn_reflns_theta_max 26.391
_diffrn_reflns_theta_min 1.969
_diffrn_standards_number 0
_exptl_absorpt_coefficient_mu 0.132
_exptl_absorpt_correction_T_max 0.7454
_exptl_absorpt_correction_T_min 0.6965
_exptl_absorpt_correction_type multi-scan
_exptl_absorpt_process_details
'SADABS-2016/2 (Bruker,2016/2) was used for absorption correction. wR2(int) was 0.1028 before and 0.0592 after correction. The Ratio of minimum to maximum transmission is 0.9344. The \l/2 correction factor is Not present.'
_exptl_crystal_colour colourless
_exptl_crystal_colour_primary colourless
_exptl_crystal_density_diffrn 1.487
_exptl_crystal_description block
_exptl_crystal_F_000 2752
_exptl_crystal_size_max 0.15
_exptl_crystal_size_mid 0.08
_exptl_crystal_size_min 0.05
_refine_diff_density_max 0.485
_refine_diff_density_min -0.321
_refine_diff_density_rms 0.053
_refine_ls_extinction_method none
_refine_ls_goodness_of_fit_ref 1.029
_refine_ls_hydrogen_treatment mixed
_refine_ls_matrix_type full
_refine_ls_number_parameters 457
_refine_ls_number_reflns 6012
_refine_ls_number_restraints 52
_refine_ls_restrained_S_all 1.113
_refine_ls_R_factor_all 0.0930
_refine_ls_R_factor_gt 0.0561
_refine_ls_shift/su_max 0.002
_refine_ls_shift/su_mean 0.000
_refine_ls_structure_factor_coef Fsqd
_refine_ls_weighting_details 'w=1/[\s^2^(Fo^2^)+(0.0696P)^2^+5.1210P] where P=(Fo^2^+2Fc^2^)/3'
_refine_ls_weighting_scheme calc
_refine_ls_wR_factor_gt 0.1358
_refine_ls_wR_factor_ref 0.1645
_reflns_Friedel_coverage 0.000
_reflns_number_gt 4054
_reflns_number_total 6012
_reflns_threshold_expression 'I > 2\s(I)'
_cod_data_source_file d0sc04007j2.cif
_cod_data_source_block zz
_cod_database_code 1559365
_shelx_shelxl_version_number 2018/3
_shelx_space_group_comment
;
The symmetry employed for this shelxl refinement is uniquely defined
by the following loop, which should always be used as a source of
symmetry information in preference to the above space-group names.
They are only intended as comments.
;
_shelx_estimated_absorpt_t_max 0.993
_shelx_estimated_absorpt_t_min 0.980
_olex2_refinement_description
;
1. Fixed Uiso
 At 1.2 times of:
  All C(H) groups, All C(H,H) groups, All N(H) groups
 At 1.5 times of:
  All C(H,H,H) groups
2. Restrained distances
 O5-H5A
 0.84 with sigma of 0.02
 F7-C30 \\sim F6-C30 \\sim F5-C30 \\sim F4-C30 \\sim F9-C30 \\sim F8-C30
 with sigma of 0.02
3. Uiso/Uaniso restraints and constraints
Uanis(F8) \\sim Ueq, Uanis(F7) \\sim Ueq, Uanis(F6) \\sim Ueq, Uanis(F5) \\sim
Ueq, Uanis(F4) \\sim Ueq, Uanis(F9) \\sim Ueq: with sigma of 0.005 and sigma
for terminal atoms of 0.01
4. Others
 Fixed Sof: F9(0.6) F5(0.6) F7(0.6) F4(0.4) F8(0.4) F6(0.4)
5.a Secondary CH2 refined with riding coordinates:
 C8(H8A,H8B), C11(H11A,H11B)
5.b Aromatic/amide H refined with riding coordinates:
 N3(H3), N1(H1), C15(H15), C14(H14), C5(H5), C25(H25), C21(H21), C1(H1A),
 C4(H4), C2(H2), C24(H24), C23(H23), C22(H22), C3(H3A)
5.c Idealised Me refined as rotating group:
 C10(H10A,H10B,H10C), C26(H26A,H26B,H26C)
;
_olex2_submission_special_instructions 'No special instructions were received'

loop_
_space_group_symop_operation_xyz
'x, y, z'
'-x+1/2, -y, z+1/2'
'-x, y+1/2, -z+1/2'
'x+1/2, -y+1/2, -z'
'-x, -y, -z'
'x-1/2, y, -z-1/2'
'x, -y-1/2, z-1/2'
'-x-1/2, y-1/2, z'

loop_
_atom_site_label
_atom_site_type_symbol
_atom_site_fract_x
_atom_site_fract_y
_atom_site_fract_z
_atom_site_U_iso_or_equiv
_atom_site_adp_type
_atom_site_occupancy
_atom_site_site_symmetry_order
_atom_site_calc_flag
_atom_site_refinement_flags_posn
_atom_site_refinement_flags_adp
_atom_site_refinement_flags_occupancy
_atom_site_disorder_assembly
_atom_site_disorder_group
O3 O 0.19532(8) 0.22361(13) 0.81937(9) 0.0408(5) Uani 1 1 d . . . . .
O1 O -0.02242(8) 0.18014(13) 1.00753(9) 0.0390(5) Uani 1 1 d . . . . .
O2 O 0.12748(9) 0.39828(13) 1.02987(9) 0.0447(5) Uani 1 1 d . . . . .
F2 F 0.20419(12) 0.03099(12) 0.74506(9) 0.0713(6) Uani 1 1 d . . . . .
O4 O 0.31589(9) 0.16933(12) 0.77517(9) 0.0424(5) Uani 1 1 d . . . . .
O5 O 0.27116(10) 0.03429(15) 0.87868(10) 0.0505(5) Uani 1 1 d D . . . .
N3 N 0.36977(9) 0.28663(13) 0.91643(9) 0.0288(4) Uani 1 1 d . . . . .
H3 H 0.409189 0.301254 0.935661 0.035 Uiso 1 1 calc R . . . .
O7 O 0.28481(11) 0.08759(14) 0.99283(10) 0.0526(5) Uani 1 1 d . . . . .
N2 N 0.31229(10) 0.22000(13) 0.83208(10) 0.0311(5) Uani 1 1 d . . . . .
F3 F 0.25003(12) -0.08220(14) 0.78213(10) 0.0828(7) Uani 1 1 d . . . . .
O6 O 0.15596(10) 0.03585(15) 0.89337(11) 0.0573(6) Uani 1 1 d . . . . .
N1 N 0.08508(10) 0.17099(14) 0.96416(10) 0.0339(5) Uani 1 1 d . . . . .
H1 H 0.126547 0.147051 0.966449 0.041 Uiso 1 1 calc R . . . .
O8 O 0.39925(12) 0.09424(17) 0.97449(12) 0.0688(7) Uani 1 1 d . . . . .
C16 C 0.30764(11) 0.31394(16) 0.94577(11) 0.0274(5) Uani 1 1 d . . . . .
F1 F 0.14237(13) -0.06644(18) 0.78876(13) 0.1090(10) Uani 1 1 d . . . . .
C19 C 0.37262(12) 0.24077(16) 0.86224(11) 0.0288(5) Uani 1 1 d . . . . .
C17 C 0.24369(11) 0.29294(15) 0.91543(11) 0.0278(5) Uani 1 1 d . . . . .
C18 C 0.24440(12) 0.24402(16) 0.85351(12) 0.0307(5) Uani 1 1 d . . . . .
C7 C 0.03715(12) 0.14765(17) 1.00867(12) 0.0336(6) Uani 1 1 d . . . . .
C13 C 0.18832(12) 0.36898(17) 1.00442(13) 0.0343(6) Uani 1 1 d . . . . .
C20 C 0.44086(12) 0.21325(17) 0.83521(11) 0.0317(6) Uani 1 1 d . . . . .
C12 C 0.18208(12) 0.32233(16) 0.94627(12) 0.0315(5) Uani 1 1 d . . . . .
C15 C 0.31167(12) 0.36144(17) 1.00452(12) 0.0340(6) Uani 1 1 d . . . . .
H15 H 0.355642 0.374652 1.023601 0.041 Uiso 1 1 calc R . . . .
C6 C 0.05710(13) 0.08404(18) 1.06027(13) 0.0369(6) Uani 1 1 d . . . . .
C14 C 0.25159(13) 0.38888(18) 1.03446(13) 0.0382(6) Uani 1 1 d . . . . .
H14 H 0.253061 0.420759 1.074811 0.046 Uiso 1 1 calc R . . . .
F9 F 0.3115(3) 0.0908(5) 1.1216(3) 0.093(2) Uani 0.6 1 d D U P A 1
C8 C 0.07215(12) 0.23398(17) 0.91212(12) 0.0348(6) Uani 1 1 d . . . . .
H8A H 0.021257 0.241420 0.906912 0.042 Uiso 1 1 calc R . . . .
H8B H 0.090635 0.211397 0.869561 0.042 Uiso 1 1 calc R . . . .
C27 C 0.20909(14) 0.01985(18) 0.86294(14) 0.0406(6) Uani 1 1 d . . . . .
C9 C 0.10519(12) 0.32243(17) 0.92594(13) 0.0368(6) Uani 1 1 d . . . . .
C5 C 0.00596(15) 0.03090(19) 1.08752(13) 0.0430(7) Uani 1 1 d . . . . .
H5 H -0.039972 0.032178 1.070031 0.052 Uiso 1 1 calc R . . . .
C25 C 0.45731(15) 0.12684(19) 0.82979(14) 0.0443(7) Uani 1 1 d . . . . .
H25 H 0.423986 0.083787 0.840633 0.053 Uiso 1 1 calc R . . . .
C28 C 0.20138(14) -0.02387(19) 0.79481(14) 0.0441(7) Uani 1 1 d . . . . .
C21 C 0.48939(14) 0.2759(2) 0.81959(14) 0.0468(7) Uani 1 1 d . . . . .
H21 H 0.478077 0.335266 0.824042 0.056 Uiso 1 1 calc R . . . .
C1 C 0.12444(14) 0.0810(2) 1.08583(14) 0.0475(7) Uani 1 1 d . . . . .
H1A H 0.160046 0.115779 1.066987 0.057 Uiso 1 1 calc R . . . .
C11 C 0.07236(14) 0.3635(2) 0.98916(16) 0.0489(7) Uani 1 1 d . . . . .
H11A H 0.039709 0.410062 0.976286 0.059 Uiso 1 1 calc R . . . .
H11B H 0.046111 0.319342 1.014386 0.059 Uiso 1 1 calc R . . . .
C29 C 0.34883(16) 0.0975(2) 1.00901(15) 0.0485(7) Uani 1 1 d . . . . .
C10 C 0.09450(15) 0.3808(2) 0.86546(17) 0.0530(8) Uani 1 1 d . . . . .
H10A H 0.110892 0.439140 0.875841 0.079 Uiso 1 1 calc GR . . . .
H10B H 0.044904 0.382736 0.854153 0.079 Uiso 1 1 calc GR . . . .
H10C H 0.120842 0.357875 0.827627 0.079 Uiso 1 1 calc GR . . . .
C4 C 0.02160(18) -0.0233(2) 1.13954(15) 0.0556(8) Uani 1 1 d . . . . .
H4 H -0.013292 -0.060030 1.157448 0.067 Uiso 1 1 calc R . . . .
C2 C 0.13922(17) 0.0269(2) 1.13881(16) 0.0585(9) Uani 1 1 d . . . . .
H2 H 0.185005 0.025350 1.156631 0.070 Uiso 1 1 calc R . . . .
C24 C 0.52332(16) 0.1040(2) 0.80823(15) 0.0550(8) Uani 1 1 d . . . . .
H24 H 0.535484 0.044746 0.804667 0.066 Uiso 1 1 calc R . . . .
C23 C 0.57099(15) 0.1658(2) 0.79210(16) 0.0588(9) Uani 1 1 d . . . . .
H23 H 0.615922 0.149250 0.777050 0.071 Uiso 1 1 calc R . . . .
C26 C 0.31267(17) 0.2232(2) 0.71680(15) 0.0557(8) Uani 1 1 d . . . . .
H26A H 0.311842 0.186851 0.676918 0.084 Uiso 1 1 calc GR . . . .
H26B H 0.353601 0.260922 0.715464 0.084 Uiso 1 1 calc GR . . . .
H26C H 0.270380 0.258524 0.718344 0.084 Uiso 1 1 calc GR . . . .
C22 C 0.55468(15) 0.2512(2) 0.79739(17) 0.0605(9) Uani 1 1 d . . . . .
H22 H 0.588121 0.293838 0.785835 0.073 Uiso 1 1 calc R . . . .
C3 C 0.0882(2) -0.0244(2) 1.16586(16) 0.0624(9) Uani 1 1 d . . . . .
H3A H 0.098708 -0.060749 1.202617 0.075 Uiso 1 1 calc R . . . .
C30 C 0.35687(19) 0.1188(2) 1.08216(17) 0.0637(9) Uani 1 1 d D . . . .
F5 F 0.3728(4) 0.1996(3) 1.0893(2) 0.0972(18) Uani 0.6 1 d D U P A 1
F7 F 0.4182(2) 0.0792(4) 1.1053(2) 0.0973(14) Uani 0.6 1 d D U P A 1
F4 F 0.3014(4) 0.1801(5) 1.0995(3) 0.100(2) Uani 0.4 1 d D U P A 2
F8 F 0.3358(6) 0.0572(6) 1.1209(5) 0.091(3) Uani 0.4 1 d D U P A 2
F6 F 0.4082(5) 0.1564(9) 1.1021(4) 0.107(3) Uani 0.4 1 d D U P A 2
H5A H 0.278(2) 0.058(3) 0.9187(13) 0.105(16) Uiso 1 1 d D . . . .

loop_
_atom_site_aniso_label
_atom_site_aniso_U_11
_atom_site_aniso_U_22
_atom_site_aniso_U_33
_atom_site_aniso_U_23
_atom_site_aniso_U_13
_atom_site_aniso_U_12
O3 0.0264(9) 0.0526(12) 0.0434(10) -0.0061(9) -0.0033(7) -0.0061(8)
O1 0.0218(8) 0.0560(13) 0.0392(10) 0.0007(9) 0.0042(7) 0.0002(8)
O2 0.0293(9) 0.0544(13) 0.0506(11) -0.0077(9) 0.0071(8) 0.0093(8)
F2 0.1196(17) 0.0484(12) 0.0459(10) 0.0046(9) -0.0183(10) 0.0064(11)
O4 0.0445(11) 0.0438(12) 0.0388(10) -0.0080(9) -0.0023(8) -0.0013(9)
O5 0.0434(11) 0.0657(15) 0.0424(11) -0.0016(10) 0.0025(9) 0.0026(10)
N3 0.0212(9) 0.0341(12) 0.0311(10) -0.0009(9) -0.0017(8) 0.0005(8)
O7 0.0475(12) 0.0604(14) 0.0498(12) -0.0042(10) 0.0033(9) 0.0006(10)
N2 0.0266(10) 0.0344(12) 0.0321(10) -0.0060(9) 0.0001(8) -0.0013(9)
F3 0.1114(17) 0.0778(15) 0.0594(11) -0.0149(10) -0.0104(12) 0.0513(13)
O6 0.0418(11) 0.0686(15) 0.0617(13) -0.0103(11) 0.0093(10) 0.0104(10)
N1 0.0219(9) 0.0375(13) 0.0422(12) 0.0028(10) 0.0062(8) 0.0012(9)
O8 0.0526(13) 0.0937(19) 0.0601(14) 0.0069(13) 0.0113(11) -0.0192(12)
C16 0.0230(11) 0.0287(14) 0.0306(12) 0.0019(10) 0.0011(9) 0.0020(9)
F1 0.0936(17) 0.130(2) 0.1033(18) -0.0551(16) 0.0288(14) -0.0636(16)
C19 0.0268(11) 0.0292(14) 0.0304(12) 0.0034(10) 0.0015(9) -0.0006(10)
C17 0.0253(11) 0.0253(13) 0.0328(12) 0.0026(10) 0.0009(9) -0.0004(9)
C18 0.0248(11) 0.0292(14) 0.0381(13) 0.0039(11) 0.0006(10) -0.0004(10)
C7 0.0260(12) 0.0390(16) 0.0358(13) -0.0029(11) 0.0033(10) -0.0051(11)
C13 0.0288(12) 0.0346(15) 0.0394(14) 0.0033(11) 0.0065(10) 0.0050(10)
C20 0.0274(12) 0.0392(16) 0.0286(12) -0.0004(11) 0.0030(9) 0.0026(10)
C12 0.0252(12) 0.0297(14) 0.0396(13) 0.0057(11) 0.0034(10) -0.0009(10)
C15 0.0283(12) 0.0396(16) 0.0341(13) -0.0027(11) -0.0018(10) 0.0033(11)
C6 0.0332(13) 0.0412(17) 0.0365(13) -0.0002(11) 0.0035(10) 0.0000(11)
C14 0.0370(13) 0.0434(16) 0.0343(13) -0.0051(12) 0.0017(11) 0.0071(12)
F9 0.070(3) 0.165(7) 0.045(2) 0.003(4) 0.008(2) -0.051(4)
C8 0.0246(12) 0.0413(16) 0.0384(13) 0.0017(11) 0.0018(10) -0.0036(11)
C27 0.0424(15) 0.0342(16) 0.0451(15) 0.0070(12) 0.0050(12) 0.0066(12)
C9 0.0224(11) 0.0374(16) 0.0507(15) 0.0038(12) 0.0024(11) 0.0024(10)
C5 0.0459(15) 0.0423(18) 0.0409(15) -0.0013(13) 0.0048(12) -0.0049(13)
C25 0.0469(16) 0.0433(18) 0.0428(15) 0.0046(13) 0.0103(12) 0.0089(13)
C28 0.0440(15) 0.0398(18) 0.0484(16) 0.0051(13) 0.0038(12) 0.0035(13)
C21 0.0390(15) 0.0461(19) 0.0554(17) -0.0075(14) 0.0131(13) -0.0038(13)
C1 0.0374(14) 0.060(2) 0.0449(16) 0.0008(14) 0.0028(12) 0.0037(13)
C11 0.0290(13) 0.0424(18) 0.075(2) -0.0125(15) 0.0057(13) 0.0019(12)
C29 0.0487(17) 0.0460(19) 0.0507(17) 0.0073(14) 0.0033(14) -0.0108(14)
C10 0.0331(14) 0.0451(19) 0.081(2) 0.0186(16) -0.0073(14) 0.0050(13)
C4 0.069(2) 0.048(2) 0.0500(17) 0.0070(15) 0.0123(15) -0.0011(16)
C2 0.0506(18) 0.075(2) 0.0498(18) 0.0036(17) -0.0049(14) 0.0177(17)
C24 0.0547(19) 0.058(2) 0.0521(18) 0.0000(15) 0.0126(14) 0.0252(16)
C23 0.0366(16) 0.082(3) 0.0574(19) -0.0112(18) 0.0140(14) 0.0117(16)
C26 0.066(2) 0.061(2) 0.0399(16) 0.0003(15) 0.0006(14) 0.0019(16)
C22 0.0377(16) 0.072(2) 0.072(2) -0.0145(18) 0.0212(15) -0.0117(16)
C3 0.078(2) 0.060(2) 0.0490(18) 0.0129(16) 0.0048(17) 0.0171(18)
C30 0.071(2) 0.065(3) 0.055(2) 0.0027(18) 0.0009(17) -0.024(2)
F5 0.168(6) 0.058(3) 0.065(3) -0.013(2) -0.003(3) -0.010(3)
F7 0.093(3) 0.128(4) 0.070(2) -0.002(3) -0.036(2) 0.010(3)
F4 0.116(5) 0.106(5) 0.077(4) -0.043(4) -0.015(3) 0.032(4)
F8 0.146(8) 0.077(5) 0.050(4) 0.012(3) 0.012(5) -0.001(4)
F6 0.083(5) 0.149(7) 0.088(5) -0.019(5) -0.002(4) -0.067(5)

loop_
_atom_type_symbol
_atom_type_description
_atom_type_scat_dispersion_real
_atom_type_scat_dispersion_imag
_atom_type_scat_source
C C 0.0033 0.0016 'International Tables Vol C Tables 4.2.6.8 and 6.1.1.4'
H H 0.0000 0.0000 'International Tables Vol C Tables 4.2.6.8 and 6.1.1.4'
F F 0.0171 0.0103 'International Tables Vol C Tables 4.2.6.8 and 6.1.1.4'
N N 0.0061 0.0033 'International Tables Vol C Tables 4.2.6.8 and 6.1.1.4'
O O 0.0106 0.0060 'International Tables Vol C Tables 4.2.6.8 and 6.1.1.4'

loop_
_geom_angle_atom_site_label_1
_geom_angle_atom_site_label_2
_geom_angle_atom_site_label_3
_geom_angle
_geom_angle_site_symmetry_1
_geom_angle_site_symmetry_3
_geom_angle_publ_flag
C13 O2 C11 107.1(2) . . ?
N2 O4 C26 109.9(2) . . ?
C27 O5 H5A 117(3) . . ?
C16 N3 H3 118.2 . . ?
C19 N3 H3 118.2 . . ?
C19 N3 C16 123.7(2) . . ?
O4 N2 C18 116.28(18) . . ?
C19 N2 O4 117.57(19) . . ?
C19 N2 C18 126.1(2) . . ?
C7 N1 H1 118.4 . . ?
C7 N1 C8 123.2(2) . . ?
C8 N1 H1 118.4 . . ?
N3 C16 C17 119.5(2) . . ?
C15 C16 N3 118.0(2) . . ?
C15 C16 C17 122.5(2) . . ?
N3 C19 N2 118.1(2) . . ?
N3 C19 C20 120.1(2) . . ?
N2 C19 C20 121.8(2) . . ?
C16 C17 C18 118.8(2) . . ?
C16 C17 C12 117.8(2) . . ?
C12 C17 C18 123.4(2) . . ?
O3 C18 N2 118.4(2) . . ?
O3 C18 C17 127.9(2) . . ?
N2 C18 C17 113.8(2) . . ?
O1 C7 N1 120.7(2) . . ?
O1 C7 C6 121.2(2) . . ?
N1 C7 C6 118.1(2) . . ?
O2 C13 C12 114.9(2) . . ?
O2 C13 C14 121.0(2) . . ?
C12 C13 C14 124.0(2) . . ?
C25 C20 C19 120.7(2) . . ?
C25 C20 C21 120.6(2) . . ?
C21 C20 C19 118.6(2) . . ?
C17 C12 C9 133.8(2) . . ?
C13 C12 C17 117.9(2) . . ?
C13 C12 C9 108.0(2) . . ?
C16 C15 H15 120.3 . . ?
C14 C15 C16 119.3(2) . . ?
C14 C15 H15 120.3 . . ?
C5 C6 C7 119.1(2) . . ?
C1 C6 C7 121.4(2) . . ?
C1 C6 C5 119.3(3) . . ?
C13 C14 H14 120.8 . . ?
C15 C14 C13 118.5(2) . . ?
C15 C14 H14 120.8 . . ?
N1 C8 H8A 108.9 . . ?
N1 C8 H8B 108.9 . . ?
N1 C8 C9 113.5(2) . . ?
H8A C8 H8B 107.7 . . ?
C9 C8 H8A 108.9 . . ?
C9 C8 H8B 108.9 . . ?
O5 C27 C28 113.3(2) . . ?
O6 C27 O5 129.4(3) . . ?
O6 C27 C28 117.3(3) . . ?
C12 C9 C8 116.5(2) . . ?
C12 C9 C11 100.0(2) . . ?
C8 C9 C11 110.2(2) . . ?
C10 C9 C12 110.0(2) . . ?
C10 C9 C8 109.2(2) . . ?
C10 C9 C11 110.7(2) . . ?
C6 C5 H5 119.8 . . ?
C4 C5 C6 120.4(3) . . ?
C4 C5 H5 119.8 . . ?
C20 C25 H25 120.6 . . ?
C20 C25 C24 118.8(3) . . ?
C24 C25 H25 120.6 . . ?
F2 C28 F3 105.4(2) . . ?
F2 C28 F1 106.8(3) . . ?
F2 C28 C27 112.9(2) . . ?
F3 C28 C27 113.9(2) . . ?
F1 C28 F3 104.3(3) . . ?
F1 C28 C27 112.7(2) . . ?
C20 C21 H21 120.3 . . ?
C20 C21 C22 119.4(3) . . ?
C22 C21 H21 120.3 . . ?
C6 C1 H1A 120.2 . . ?
C2 C1 C6 119.7(3) . . ?
C2 C1 H1A 120.2 . . ?
O2 C11 C9 108.6(2) . . ?
O2 C11 H11A 110.0 . . ?
O2 C11 H11B 110.0 . . ?
C9 C11 H11A 110.0 . . ?
C9 C11 H11B 110.0 . . ?
H11A C11 H11B 108.4 . . ?
O7 C29 C30 111.7(3) . . ?
O8 C29 O7 128.8(3) . . ?
O8 C29 C30 119.4(3) . . ?
C9 C10 H10A 109.5 . . ?
C9 C10 H10B 109.5 . . ?
C9 C10 H10C 109.5 . . ?
H10A C10 H10B 109.5 . . ?
H10A C10 H10C 109.5 . . ?
H10B C10 H10C 109.5 . . ?
C5 C4 H4 120.0 . . ?
C5 C4 C3 120.0(3) . . ?
C3 C4 H4 120.0 . . ?
C1 C2 H2 119.7 . . ?
C3 C2 C1 120.6(3) . . ?
C3 C2 H2 119.7 . . ?
C25 C24 H24 119.7 . . ?
C23 C24 C25 120.6(3) . . ?
C23 C24 H24 119.7 . . ?
C24 C23 H23 119.7 . . ?
C22 C23 C24 120.6(3) . . ?
C22 C23 H23 119.7 . . ?
O4 C26 H26A 109.5 . . ?
O4 C26 H26B 109.5 . . ?
O4 C26 H26C 109.5 . . ?
H26A C26 H26B 109.5 . . ?
H26A C26 H26C 109.5 . . ?
H26B C26 H26C 109.5 . . ?
C21 C22 H22 120.0 . . ?
C23 C22 C21 120.0(3) . . ?
C23 C22 H22 120.0 . . ?
C4 C3 H3A 120.0 . . ?
C2 C3 C4 120.0(3) . . ?
C2 C3 H3A 120.0 . . ?
F9 C30 C29 117.8(4) . . ?
F9 C30 F5 115.3(5) . . ?
F9 C30 F7 102.8(5) . . ?
F5 C30 C29 110.1(3) . . ?
F5 C30 F7 100.8(4) . . ?
F7 C30 C29 108.1(3) . . ?
F4 C30 C29 107.3(4) . . ?
F8 C30 C29 113.0(6) . . ?
F8 C30 F4 96.2(6) . . ?
F6 C30 C29 120.6(5) . . ?
F6 C30 F4 101.6(7) . . ?
F6 C30 F8 114.1(8) . . ?

loop_
_geom_bond_atom_site_label_1
_geom_bond_atom_site_label_2
_geom_bond_distance
_geom_bond_site_symmetry_2
_geom_bond_publ_flag
O3 C18 1.208(3) . ?
O1 C7 1.250(3) . ?
O2 C13 1.354(3) . ?
O2 C11 1.443(3) . ?
F2 C28 1.313(3) . ?
O4 N2 1.389(3) . ?
O4 C26 1.441(4) . ?
O5 C27 1.254(3) . ?
O5 H5A 0.893(19) . ?
N3 H3 0.8800 . ?
N3 C16 1.397(3) . ?
N3 C19 1.302(3) . ?
O7 C29 1.281(4) . ?
N2 C19 1.347(3) . ?
N2 C18 1.423(3) . ?
F3 C28 1.325(3) . ?
O6 C27 1.216(3) . ?
N1 H1 0.8800 . ?
N1 C7 1.334(3) . ?
N1 C8 1.452(3) . ?
O8 C29 1.193(4) . ?
C16 C17 1.410(3) . ?
C16 C15 1.394(3) . ?
F1 C28 1.317(3) . ?
C19 C20 1.482(3) . ?
C17 C18 1.457(3) . ?
C17 C12 1.412(3) . ?
C7 C6 1.481(4) . ?
C13 C12 1.379(4) . ?
C13 C14 1.392(4) . ?
C20 C25 1.380(4) . ?
C20 C21 1.382(4) . ?
C12 C9 1.533(3) . ?
C15 H15 0.9500 . ?
C15 C14 1.369(3) . ?
C6 C5 1.394(4) . ?
C6 C1 1.393(4) . ?
C14 H14 0.9500 . ?
F9 C30 1.256(6) . ?
C8 H8A 0.9900 . ?
C8 H8B 0.9900 . ?
C8 C9 1.536(4) . ?
C27 C28 1.535(4) . ?
C9 C11 1.555(4) . ?
C9 C10 1.529(4) . ?
C5 H5 0.9500 . ?
C5 C4 1.375(4) . ?
C25 H25 0.9500 . ?
C25 C24 1.386(4) . ?
C21 H21 0.9500 . ?
C21 C22 1.385(4) . ?
C1 H1A 0.9500 . ?
C1 C2 1.384(4) . ?
C11 H11A 0.9900 . ?
C11 H11B 0.9900 . ?
C29 C30 1.515(5) . ?
C10 H10A 0.9800 . ?
C10 H10B 0.9800 . ?
C10 H10C 0.9800 . ?
C4 H4 0.9500 . ?
C4 C3 1.386(5) . ?
C2 H2 0.9500 . ?
C2 C3 1.374(5) . ?
C24 H24 0.9500 . ?
C24 C23 1.364(5) . ?
C23 H23 0.9500 . ?
C23 C22 1.364(5) . ?
C26 H26A 0.9800 . ?
C26 H26B 0.9800 . ?
C26 H26C 0.9800 . ?
C22 H22 0.9500 . ?
C3 H3A 0.9500 . ?
C30 F5 1.296(5) . ?
C30 F7 1.407(5) . ?
C30 F4 1.469(7) . ?
C30 F8 1.297(9) . ?
C30 F6 1.214(7) . ?
